data_4126614
loop_
_publ_author_name
'Maity, Arnab K.'
'Murillo, Jesse'
'Metta-Maga\~na, Alejandro J'
'Pinter, Balazs'
'Fortier, Skye'

_publ_section_title
;
 A Terminal Iron(IV) Nitride Supported by a Super Bulky Guanidinate Ligand
 and Examination of Its Electronic Structure and Reactivity.
;
_journal_name_full 'Journal of the American Chemical Society'
_journal_paper_doi 10.1021/jacs.7b06919
_journal_year 2017
_chemical_formula_moiety 'C96 H98 Fe N6'
_chemical_formula_sum 'C96 H98 Fe N6'
_chemical_formula_weight 1391.65
_space_group_crystal_system monoclinic
_space_group_IT_number 14
_space_group_name_Hall '-P 2ybc'
_space_group_name_H-M_alt 'P 1 21/c 1'
_symmetry_space_group_name_Hall '-P 2ybc'
_symmetry_space_group_name_H-M 'P 1 21/c 1'
_atom_sites_solution_hydrogens geom
_atom_sites_solution_primary other
_atom_sites_solution_secondary difmap
_audit_creation_method SHELXL-2014/6
_cell_angle_alpha 90
_cell_angle_beta 90.569(2)
_cell_angle_gamma 90
_cell_formula_units_Z 4
_cell_length_a 18.0290(15)
_cell_length_b 18.8827(16)
_cell_length_c 22.8543(19)
_cell_measurement_reflns_used 6754
_cell_measurement_temperature 100(2)
_cell_measurement_theta_max 23.091
_cell_measurement_theta_min 2.26
_cell_volume 7780.0(11)
_computing_structure_refinement 'SHELXL-2014/6 (Sheldrick, 2014)'
_diffrn_ambient_temperature 100(2)
_diffrn_measured_fraction_theta_full 0.999
_diffrn_measured_fraction_theta_max 0.992
_diffrn_measurement_device_type 'Bruker SMART APEX CCD'
_diffrn_measurement_method '\w and \f scans'
_diffrn_radiation_type MoK\a
_diffrn_radiation_wavelength 0.71073
_diffrn_reflns_av_R_equivalents 0.1079
_diffrn_reflns_av_unetI/netI 0.1072
_diffrn_reflns_Laue_measured_fraction_full 0.999
_diffrn_reflns_Laue_measured_fraction_max 0.992
_diffrn_reflns_limit_h_max 21
_diffrn_reflns_limit_h_min -23
_diffrn_reflns_limit_k_max 22
_diffrn_reflns_limit_k_min -24
_diffrn_reflns_limit_l_max 29
_diffrn_reflns_limit_l_min -29
_diffrn_reflns_number 84233
_diffrn_reflns_point_group_measured_fraction_full 0.999
_diffrn_reflns_point_group_measured_fraction_max 0.992
_diffrn_reflns_theta_full 25.242
_diffrn_reflns_theta_max 27.567
_diffrn_reflns_theta_min 1.129
_diffrn_source 'fine-focus X-ray tube'
_exptl_absorpt_coefficient_mu 0.245
_exptl_absorpt_correction_type multi-scan
_exptl_absorpt_process_details SADABS
_exptl_crystal_colour colorless
_exptl_crystal_density_diffrn 1.188
_exptl_crystal_density_method 'not measured'
_exptl_crystal_description plate
_exptl_crystal_F_000 2968
_exptl_crystal_size_max 0.6
_exptl_crystal_size_mid 0.5
_exptl_crystal_size_min 0.01
_exptl_transmission_factor_max 0.7456
_exptl_transmission_factor_min 0.6476
_refine_diff_density_max 0.464
_refine_diff_density_min -0.543
_refine_diff_density_rms 0.068
_refine_ls_extinction_method none
_refine_ls_goodness_of_fit_ref 1.010
_refine_ls_hydrogen_treatment constr
_refine_ls_matrix_type full
_refine_ls_number_parameters 942
_refine_ls_number_reflns 17840
_refine_ls_number_restraints 0
_refine_ls_restrained_S_all 1.010
_refine_ls_R_factor_all 0.1312
_refine_ls_R_factor_gt 0.0548
_refine_ls_shift/su_max 0.002
_refine_ls_shift/su_mean 0.000
_refine_ls_structure_factor_coef Fsqd
_refine_ls_weighting_details 'w=1/[\s^2^(Fo^2^)+(0.0601P)^2^] where P=(Fo^2^+2Fc^2^)/3'
_refine_ls_weighting_scheme calc
_refine_ls_wR_factor_gt 0.1060
_refine_ls_wR_factor_ref 0.1393
_reflns_Friedel_coverage 0.000
_reflns_number_gt 10005
_reflns_number_total 17840
_reflns_threshold_expression 'I > 2\s(I)'
_cod_data_source_file ja7b06919_si_005.cif
_cod_data_source_block 1352SF_0mS_a
_cod_database_code 4126614
_shelx_space_group_comment
;
The symmetry employed for this shelxl refinement is uniquely defined
by the following loop, which should always be used as a source of
symmetry information in preference to the above space-group names.
They are only intended as comments.
;
_shelxl_version_number 2014/6

loop_
_space_group_symop_operation_xyz
'x, y, z'
'-x, y+1/2, -z+1/2'
'-x, -y, -z'
'x, -y-1/2, z-1/2'

loop_
_atom_site_label
_atom_site_type_symbol
_atom_site_fract_x
_atom_site_fract_y
_atom_site_fract_z
_atom_site_U_iso_or_equiv
_atom_site_adp_type
_atom_site_occupancy
_atom_site_site_symmetry_order
_atom_site_calc_flag
_atom_site_refinement_flags_posn
_atom_site_refinement_flags_adp
Fe1 Fe 0.65110(2) 0.53721(2) 0.27407(2) 0.01751(10) Uani 1 1 d . .
N1 N 0.72699(11) 0.46181(10) 0.24380(8) 0.0151(4) Uani 1 1 d . .
N2 N 0.71184(11) 0.48591(10) 0.33889(8) 0.0161(5) Uani 1 1 d . .
N3 N 0.81597(11) 0.41629(11) 0.31690(8) 0.0169(5) Uani 1 1 d . .
N4 N 0.54132(12) 0.51336(11) 0.25766(9) 0.0203(5) Uani 1 1 d . .
N5 N 0.66137(12) 0.64075(11) 0.27579(9) 0.0219(5) Uani 1 1 d . .
N6 N 0.65415(12) 0.76768(12) 0.29423(11) 0.0317(6) Uani 1 1 d . .
C1 C 0.75505(13) 0.45504(12) 0.29845(10) 0.0155(5) Uani 1 1 d . .
C2 C 0.88538(14) 0.42886(13) 0.32307(10) 0.0190(6) Uani 1 1 d . .
C3 C 0.92713(15) 0.37466(14) 0.36266(11) 0.0254(6) Uani 1 1 d . .
C4 C 1.00111(15) 0.34831(16) 0.33822(13) 0.0349(7) Uani 1 1 d . .
H4A H 1.0249 0.3165 0.3667 0.052 Uiso 1 1 calc R U
H4B H 1.0337 0.3888 0.3309 0.052 Uiso 1 1 calc R U
H4C H 0.9921 0.3227 0.3015 0.052 Uiso 1 1 calc R U
C5 C 0.87839(15) 0.31017(14) 0.37379(12) 0.0285(7) Uani 1 1 d . .
H5A H 0.8634 0.2891 0.3363 0.043 Uiso 1 1 calc R U
H5B H 0.8342 0.3247 0.3953 0.043 Uiso 1 1 calc R U
H5C H 0.9063 0.2753 0.3969 0.043 Uiso 1 1 calc R U
C6 C 0.94044(17) 0.40976(17) 0.42321(12) 0.0365(8) Uani 1 1 d . .
H6A H 0.8944 0.4318 0.4365 0.055 Uiso 1 1 calc R U
H6B H 0.9791 0.4459 0.4199 0.055 Uiso 1 1 calc R U
H6C H 0.9562 0.3737 0.4515 0.055 Uiso 1 1 calc R U
C7 C 0.92616(14) 0.49182(14) 0.29456(11) 0.0214(6) Uani 1 1 d . .
C8 C 0.99060(15) 0.52274(15) 0.33130(12) 0.0301(7) Uani 1 1 d . .
H8A H 0.9717 0.5397 0.3688 0.045 Uiso 1 1 calc R U
H8B H 1.0132 0.5622 0.3101 0.045 Uiso 1 1 calc R U
H8C H 1.0279 0.4859 0.3384 0.045 Uiso 1 1 calc R U
C9 C 0.95654(14) 0.46508(14) 0.23538(11) 0.0248(6) Uani 1 1 d . .
H9A H 0.9963 0.4306 0.2426 0.037 Uiso 1 1 calc R U
H9B H 0.9761 0.5052 0.2131 0.037 Uiso 1 1 calc R U
H9C H 0.9164 0.4425 0.2129 0.037 Uiso 1 1 calc R U
C10 C 0.87368(15) 0.55390(13) 0.28236(12) 0.0256(6) Uani 1 1 d . .
H10A H 0.8383 0.5407 0.2514 0.038 Uiso 1 1 calc R U
H10B H 0.9025 0.5951 0.2698 0.038 Uiso 1 1 calc R U
H10C H 0.8467 0.5657 0.3181 0.038 Uiso 1 1 calc R U
C11 C 0.76463(13) 0.43990(13) 0.19259(10) 0.0150(5) Uani 1 1 d . .
C12 C 0.78342(13) 0.36829(12) 0.18172(10) 0.0163(5) Uani 1 1 d . .
C13 C 0.82252(14) 0.35057(13) 0.13127(11) 0.0186(6) Uani 1 1 d . .
H13 H 0.8353 0.3024 0.1249 0.022 Uiso 1 1 calc R U
C14 C 0.84338(14) 0.40078(13) 0.08999(10) 0.0178(6) Uani 1 1 d . .
C15 C 0.81810(14) 0.46886(13) 0.09907(10) 0.0198(6) Uani 1 1 d . .
H15 H 0.8290 0.5036 0.0704 0.024 Uiso 1 1 calc R U
C16 C 0.77756(13) 0.48973(12) 0.14766(10) 0.0166(5) Uani 1 1 d . .
C17 C 0.75267(13) 0.30966(12) 0.22021(11) 0.0171(5) Uani 1 1 d . .
H17 H 0.7464 0.3314 0.2598 0.021 Uiso 1 1 calc R U
C18 C 0.80322(14) 0.24537(13) 0.22970(11) 0.0201(6) Uani 1 1 d . .
C19 C 0.77283(16) 0.18056(13) 0.24716(11) 0.0246(6) Uani 1 1 d . .
H19 H 0.7205 0.1750 0.2476 0.030 Uiso 1 1 calc R U
C20 C 0.81792(18) 0.12434(14) 0.26384(12) 0.0314(7) Uani 1 1 d . .
H20 H 0.7961 0.0809 0.2757 0.038 Uiso 1 1 calc R U
C21 C 0.89383(19) 0.13089(16) 0.26342(12) 0.0380(8) Uani 1 1 d . .
H21 H 0.9245 0.0927 0.2758 0.046 Uiso 1 1 calc R U
C22 C 0.92504(17) 0.19385(16) 0.24479(12) 0.0341(7) Uani 1 1 d . .
H22 H 0.9775 0.1985 0.2433 0.041 Uiso 1 1 calc R U
C23 C 0.88012(15) 0.25031(14) 0.22825(11) 0.0252(6) Uani 1 1 d . .
H23 H 0.9024 0.2932 0.2157 0.030 Uiso 1 1 calc R U
C24 C 0.67457(14) 0.28965(12) 0.19939(11) 0.0187(6) Uani 1 1 d . .
C25 C 0.61971(15) 0.27584(14) 0.24000(12) 0.0264(6) Uani 1 1 d . .
H25 H 0.6316 0.2791 0.2805 0.032 Uiso 1 1 calc R U
C26 C 0.54809(15) 0.25745(15) 0.22320(12) 0.0292(7) Uani 1 1 d . .
H26 H 0.5117 0.2489 0.2521 0.035 Uiso 1 1 calc R U
C27 C 0.52961(15) 0.25150(14) 0.16495(12) 0.0267(6) Uani 1 1 d . .
H27 H 0.4808 0.2385 0.1533 0.032 Uiso 1 1 calc R U
C28 C 0.58314(16) 0.26465(16) 0.12385(12) 0.0350(7) Uani 1 1 d . .
H28 H 0.5710 0.2606 0.0834 0.042 Uiso 1 1 calc R U
C29 C 0.65506(16) 0.28381(15) 0.14080(12) 0.0294(7) Uani 1 1 d . .
H29 H 0.6911 0.2930 0.1117 0.035 Uiso 1 1 calc R U
C30 C 0.74355(14) 0.56371(13) 0.14801(11) 0.0194(6) Uani 1 1 d . .
H30 H 0.7468 0.5819 0.1891 0.023 Uiso 1 1 calc R U
C31 C 0.66136(15) 0.56093(14) 0.13087(11) 0.0234(6) Uani 1 1 d . .
C32 C 0.62743(16) 0.50089(16) 0.10833(13) 0.0335(7) Uani 1 1 d . .
H32 H 0.6556 0.4588 0.1035 0.040 Uiso 1 1 calc R U
C33 C 0.55294(17) 0.50139(19) 0.09273(15) 0.0476(9) Uani 1 1 d . .
H33 H 0.5304 0.4596 0.0778 0.057 Uiso 1 1 calc R U
C34 C 0.51138(18) 0.5619(2) 0.09874(15) 0.0480(9) Uani 1 1 d . .
H34 H 0.4604 0.5622 0.0877 0.058 Uiso 1 1 calc R U
C35 C 0.54425(17) 0.62207(18) 0.12084(13) 0.0392(8) Uani 1 1 d . .
H35 H 0.5158 0.6641 0.1252 0.047 Uiso 1 1 calc R U
C36 C 0.61829(16) 0.62187(15) 0.13678(12) 0.0301(7) Uani 1 1 d . .
H36 H 0.6403 0.6638 0.1520 0.036 Uiso 1 1 calc R U
C37 C 0.78826(15) 0.61369(13) 0.10978(11) 0.0238(6) Uani 1 1 d . .
C38 C 0.76894(17) 0.62709(15) 0.05169(12) 0.0321(7) Uani 1 1 d . .
H38 H 0.7233 0.6095 0.0365 0.038 Uiso 1 1 calc R U
C39 C 0.8154(2) 0.66586(16) 0.01569(14) 0.0415(8) Uani 1 1 d . .
H39 H 0.8018 0.6738 -0.0240 0.050 Uiso 1 1 calc R U
C40 C 0.8808(2) 0.69259(16) 0.03708(15) 0.0439(9) Uani 1 1 d . .
H40 H 0.9120 0.7199 0.0125 0.053 Uiso 1 1 calc R U
C41 C 0.90125(18) 0.67974(16) 0.09463(15) 0.0434(9) Uani 1 1 d . .
H41 H 0.9470 0.6974 0.1095 0.052 Uiso 1 1 calc R U
C42 C 0.85491(17) 0.64107(14) 0.13045(13) 0.0325(7) Uani 1 1 d . .
H42 H 0.8691 0.6331 0.1701 0.039 Uiso 1 1 calc R U
C43 C 0.89596(15) 0.38415(13) 0.03962(11) 0.0222(6) Uani 1 1 d . .
C44 C 0.88722(16) 0.30784(14) 0.01798(12) 0.0280(7) Uani 1 1 d . .
H44A H 0.8968 0.2751 0.0504 0.042 Uiso 1 1 calc R U
H44B H 0.9227 0.2989 -0.0134 0.042 Uiso 1 1 calc R U
H44C H 0.8366 0.3008 0.0030 0.042 Uiso 1 1 calc R U
C45 C 0.88221(18) 0.43320(15) -0.01330(12) 0.0389(8) Uani 1 1 d . .
H45A H 0.8298 0.4309 -0.0249 0.058 Uiso 1 1 calc R U
H45B H 0.9130 0.4179 -0.0460 0.058 Uiso 1 1 calc R U
H45C H 0.8951 0.4820 -0.0026 0.058 Uiso 1 1 calc R U
C46 C 0.97532(15) 0.39658(16) 0.06214(14) 0.0355(8) Uani 1 1 d . .
H46A H 0.9810 0.4462 0.0740 0.053 Uiso 1 1 calc R U
H46B H 1.0105 0.3858 0.0310 0.053 Uiso 1 1 calc R U
H46C H 0.9852 0.3657 0.0958 0.053 Uiso 1 1 calc R U
C47 C 0.72516(13) 0.47486(13) 0.39985(10) 0.0165(5) Uani 1 1 d . .
C48 C 0.74763(13) 0.53086(13) 0.43613(10) 0.0162(5) Uani 1 1 d . .
C49 C 0.76089(13) 0.51836(13) 0.49575(11) 0.0200(6) Uani 1 1 d . .
H49 H 0.7752 0.5570 0.5200 0.024 Uiso 1 1 calc R U
C50 C 0.75400(13) 0.45201(13) 0.52073(10) 0.0181(6) Uani 1 1 d . .
C51 C 0.72530(13) 0.39839(13) 0.48484(10) 0.0187(6) Uani 1 1 d . .
H51 H 0.7173 0.3529 0.5014 0.022 Uiso 1 1 calc R U
C52 C 0.70803(13) 0.40859(13) 0.42645(10) 0.0168(5) Uani 1 1 d . .
C53 C 0.74761(14) 0.60667(13) 0.41370(11) 0.0183(6) Uani 1 1 d . .
H53 H 0.7303 0.6043 0.3720 0.022 Uiso 1 1 calc R U
C54 C 0.82209(14) 0.64493(13) 0.41309(11) 0.0185(6) Uani 1 1 d . .
C55 C 0.88583(14) 0.62224(15) 0.44191(11) 0.0247(6) Uani 1 1 d . .
H55 H 0.8837 0.5821 0.4669 0.030 Uiso 1 1 calc R U
C56 C 0.95286(15) 0.65756(15) 0.43479(12) 0.0290(7) Uani 1 1 d . .
H56 H 0.9960 0.6414 0.4549 0.035 Uiso 1 1 calc R U
C57 C 0.95679(16) 0.71601(15) 0.39859(12) 0.0299(7) Uani 1 1 d . .
H57 H 1.0029 0.7392 0.3926 0.036 Uiso 1 1 calc R U
C58 C 0.89334(16) 0.74046(15) 0.37117(13) 0.0318(7) Uani 1 1 d . .
H58 H 0.8952 0.7815 0.3472 0.038 Uiso 1 1 calc R U
C59 C 0.82712(15) 0.70523(14) 0.37859(12) 0.0258(6) Uani 1 1 d . .
H59 H 0.7837 0.7227 0.3596 0.031 Uiso 1 1 calc R U
C60 C 0.68781(14) 0.64753(13) 0.44683(11) 0.0193(6) Uani 1 1 d . .
C61 C 0.61378(14) 0.63711(13) 0.43130(11) 0.0231(6) Uani 1 1 d . .
H61 H 0.6016 0.6062 0.3999 0.028 Uiso 1 1 calc R U
C62 C 0.55781(16) 0.67126(14) 0.46107(12) 0.0276(7) Uani 1 1 d . .
H62 H 0.5075 0.6633 0.4502 0.033 Uiso 1 1 calc R U
C63 C 0.57476(16) 0.71696(14) 0.50657(12) 0.0287(7) Uani 1 1 d . .
H63 H 0.5364 0.7412 0.5266 0.034 Uiso 1 1 calc R U
C64 C 0.64792(16) 0.72703(14) 0.52260(12) 0.0297(7) Uani 1 1 d . .
H64 H 0.6599 0.7582 0.5540 0.036 Uiso 1 1 calc R U
C65 C 0.70428(15) 0.69212(13) 0.49335(11) 0.0236(6) Uani 1 1 d . .
H65 H 0.7544 0.6988 0.5053 0.028 Uiso 1 1 calc R U
C66 C 0.66000(14) 0.35491(13) 0.39303(11) 0.0192(6) Uani 1 1 d . .
H66 H 0.6765 0.3560 0.3514 0.023 Uiso 1 1 calc R U
C67 C 0.66741(14) 0.27830(13) 0.41377(11) 0.0199(6) Uani 1 1 d . .
C68 C 0.62894(15) 0.25286(14) 0.46211(11) 0.0240(6) Uani 1 1 d . .
H68 H 0.5984 0.2842 0.4838 0.029 Uiso 1 1 calc R U
C69 C 0.63472(15) 0.18211(14) 0.47904(12) 0.0281(7) Uani 1 1 d . .
H69 H 0.6078 0.1655 0.5119 0.034 Uiso 1 1 calc R U
C70 C 0.67913(16) 0.13626(14) 0.44846(12) 0.0293(7) Uani 1 1 d . .
H70 H 0.6833 0.0882 0.4603 0.035 Uiso 1 1 calc R U
C71 C 0.71744(16) 0.16024(14) 0.40083(12) 0.0291(7) Uani 1 1 d . .
H71 H 0.7480 0.1287 0.3794 0.035 Uiso 1 1 calc R U
C72 C 0.71152(14) 0.23078(14) 0.38388(11) 0.0233(6) Uani 1 1 d . .
H72 H 0.7385 0.2468 0.3509 0.028 Uiso 1 1 calc R U
C73 C 0.57858(14) 0.37824(14) 0.39299(11) 0.0220(6) Uani 1 1 d . .
C74 C 0.55366(16) 0.43960(15) 0.41966(13) 0.0321(7) Uani 1 1 d . .
H74 H 0.5878 0.4695 0.4397 0.039 Uiso 1 1 calc R U
C75 C 0.47880(17) 0.45755(17) 0.41715(15) 0.0432(8) Uani 1 1 d . .
H75 H 0.4624 0.4997 0.4356 0.052 Uiso 1 1 calc R U
C76 C 0.42813(17) 0.41535(18) 0.38840(15) 0.0446(9) Uani 1 1 d . .
H76 H 0.3772 0.4283 0.3868 0.054 Uiso 1 1 calc R U
C77 C 0.45200(16) 0.35409(19) 0.36189(13) 0.0397(8) Uani 1 1 d . .
H77 H 0.4176 0.3245 0.3418 0.048 Uiso 1 1 calc R U
C78 C 0.52570(15) 0.33597(16) 0.36466(12) 0.0301(7) Uani 1 1 d . .
H78 H 0.5413 0.2932 0.3467 0.036 Uiso 1 1 calc R U
C79 C 0.77148(14) 0.43631(14) 0.58514(11) 0.0211(6) Uani 1 1 d . .
C80 C 0.83108(16) 0.37834(16) 0.58863(12) 0.0339(7) Uani 1 1 d . .
H80A H 0.8131 0.3357 0.5686 0.051 Uiso 1 1 calc R U
H80B H 0.8417 0.3672 0.6297 0.051 Uiso 1 1 calc R U
H80C H 0.8764 0.3951 0.5698 0.051 Uiso 1 1 calc R U
C81 C 0.70079(15) 0.41096(16) 0.61560(12) 0.0311(7) Uani 1 1 d . .
H81A H 0.6623 0.4474 0.6120 0.047 Uiso 1 1 calc R U
H81B H 0.7116 0.4023 0.6571 0.047 Uiso 1 1 calc R U
H81C H 0.6834 0.3671 0.5972 0.047 Uiso 1 1 calc R U
C82 C 0.80033(16) 0.50219(15) 0.61774(12) 0.0329(7) Uani 1 1 d . .
H82A H 0.8451 0.5197 0.5986 0.049 Uiso 1 1 calc R U
H82B H 0.8121 0.4897 0.6584 0.049 Uiso 1 1 calc R U
H82C H 0.7622 0.5392 0.6170 0.049 Uiso 1 1 calc R U
C83 C 0.51847(15) 0.44871(14) 0.24035(12) 0.0258(6) Uani 1 1 d . .
H83 H 0.5546 0.4127 0.2354 0.031 Uiso 1 1 calc R U
C84 C 0.44531(16) 0.43242(16) 0.22953(13) 0.0349(7) Uani 1 1 d . .
H84 H 0.4311 0.3860 0.2178 0.042 Uiso 1 1 calc R U
C85 C 0.39296(16) 0.48496(17) 0.23608(13) 0.0366(8) Uani 1 1 d . .
H85 H 0.3419 0.4754 0.2291 0.044 Uiso 1 1 calc R U
C86 C 0.41591(16) 0.55163(16) 0.25300(13) 0.0358(7) Uani 1 1 d . .
H86 H 0.3809 0.5888 0.2573 0.043 Uiso 1 1 calc R U
C87 C 0.48990(15) 0.56376(15) 0.26359(12) 0.0282(7) Uani 1 1 d . .
H87 H 0.5051 0.6097 0.2756 0.034 Uiso 1 1 calc R U
C88 C 0.66225(14) 0.70260(14) 0.28414(11) 0.0216(6) Uani 1 1 d . .
C89 C 0.70988(15) 0.82021(14) 0.30049(13) 0.0265(6) Uani 1 1 d . .
C90 C 0.70778(16) 0.86251(14) 0.35087(13) 0.0305(7) Uani 1 1 d . .
C91 C 0.76089(18) 0.91507(15) 0.35746(15) 0.0398(8) Uani 1 1 d . .
H91 H 0.7609 0.9433 0.3919 0.048 Uiso 1 1 calc R U
C92 C 0.81358(18) 0.92744(16) 0.31555(16) 0.0426(9) Uani 1 1 d . .
H92 H 0.8494 0.9638 0.3209 0.051 Uiso 1 1 calc R U
C93 C 0.81372(17) 0.88683(16) 0.26616(15) 0.0395(8) Uani 1 1 d . .
H93 H 0.8499 0.8958 0.2371 0.047 Uiso 1 1 calc R U
C94 C 0.76226(16) 0.83233(15) 0.25696(14) 0.0326(7) Uani 1 1 d . .
C95 C 0.65035(18) 0.84939(16) 0.39682(13) 0.0421(8) Uani 1 1 d . .
H95A H 0.6576 0.8828 0.4292 0.063 Uiso 1 1 calc R U
H95B H 0.6552 0.8008 0.4115 0.063 Uiso 1 1 calc R U
H95C H 0.6007 0.8559 0.3797 0.063 Uiso 1 1 calc R U
C96 C 0.76322(19) 0.78807(18) 0.20231(15) 0.0511(9) Uani 1 1 d . .
H96A H 0.7768 0.7393 0.2123 0.077 Uiso 1 1 calc R U
H96B H 0.7996 0.8075 0.1751 0.077 Uiso 1 1 calc R U
H96C H 0.7139 0.7886 0.1839 0.077 Uiso 1 1 calc R U

loop_
_atom_site_aniso_label
_atom_site_aniso_U_11
_atom_site_aniso_U_22
_atom_site_aniso_U_33
_atom_site_aniso_U_23
_atom_site_aniso_U_13
_atom_site_aniso_U_12
Fe1 0.0214(2) 0.01299(18) 0.01816(19) -0.00028(16) -0.00139(15) 0.00115(16)
N1 0.0196(11) 0.0117(10) 0.0141(10) -0.0003(9) 0.0022(8) 0.0002(9)
N2 0.0199(12) 0.0139(11) 0.0145(11) -0.0012(8) 0.0002(9) 0.0010(9)
N3 0.0188(12) 0.0183(11) 0.0135(11) 0.0000(9) 0.0001(9) 0.0020(9)
N4 0.0249(13) 0.0164(11) 0.0197(11) 0.0018(9) 0.0026(9) 0.0015(10)
N5 0.0294(13) 0.0137(12) 0.0224(12) 0.0012(9) -0.0023(10) -0.0012(10)
N6 0.0283(14) 0.0169(13) 0.0501(16) -0.0027(11) 0.0027(12) 0.0022(10)
C1 0.0200(14) 0.0093(12) 0.0171(13) 0.0012(10) -0.0003(10) -0.0024(10)
C2 0.0235(15) 0.0211(14) 0.0123(13) -0.0021(10) -0.0005(11) 0.0028(11)
C3 0.0226(15) 0.0286(16) 0.0249(15) 0.0031(12) -0.0026(12) 0.0066(12)
C4 0.0261(17) 0.0383(18) 0.0402(18) 0.0061(15) -0.0030(14) 0.0103(14)
C5 0.0319(17) 0.0268(16) 0.0269(15) 0.0110(12) 0.0014(13) 0.0099(13)
C6 0.0396(19) 0.047(2) 0.0223(15) 0.0044(14) -0.0103(13) -0.0001(15)
C7 0.0180(14) 0.0247(15) 0.0216(14) -0.0024(11) 0.0009(11) -0.0032(11)
C8 0.0259(16) 0.0384(18) 0.0259(15) -0.0036(13) -0.0001(12) -0.0101(13)
C9 0.0231(15) 0.0295(16) 0.0220(14) -0.0001(12) 0.0034(11) -0.0043(13)
C10 0.0290(16) 0.0195(15) 0.0282(15) -0.0008(11) 0.0046(12) -0.0077(12)
C11 0.0157(13) 0.0163(13) 0.0132(12) -0.0005(10) 0.0012(10) -0.0001(10)
C12 0.0174(14) 0.0127(13) 0.0188(13) -0.0002(10) -0.0003(10) 0.0025(10)
C13 0.0242(15) 0.0092(12) 0.0224(14) -0.0003(10) 0.0003(11) 0.0032(11)
C14 0.0191(14) 0.0162(14) 0.0181(13) -0.0024(10) -0.0002(11) 0.0029(11)
C15 0.0261(15) 0.0178(14) 0.0153(13) 0.0029(11) 0.0002(11) -0.0016(12)
C16 0.0220(15) 0.0111(12) 0.0168(13) -0.0019(10) 0.0000(11) -0.0005(10)
C17 0.0216(14) 0.0126(13) 0.0172(13) -0.0005(10) 0.0020(11) 0.0009(11)
C18 0.0295(16) 0.0169(14) 0.0138(13) -0.0016(10) 0.0006(11) 0.0050(11)
C19 0.0384(17) 0.0164(14) 0.0192(14) -0.0016(11) 0.0054(12) 0.0022(12)
C20 0.054(2) 0.0171(15) 0.0230(15) 0.0021(12) 0.0098(14) 0.0097(14)
C21 0.061(2) 0.0291(18) 0.0242(16) 0.0076(13) 0.0068(15) 0.0236(16)
C22 0.0359(18) 0.0361(18) 0.0303(17) 0.0016(14) 0.0029(13) 0.0152(14)
C23 0.0315(17) 0.0206(15) 0.0234(15) 0.0018(11) 0.0022(12) 0.0056(12)
C24 0.0257(15) 0.0075(12) 0.0229(14) 0.0006(10) 0.0014(11) 0.0001(11)
C25 0.0288(17) 0.0288(16) 0.0215(15) -0.0052(12) 0.0008(12) -0.0041(13)
C26 0.0290(17) 0.0294(17) 0.0293(16) -0.0071(13) 0.0077(13) -0.0064(13)
C27 0.0247(16) 0.0235(15) 0.0318(16) -0.0007(12) -0.0015(13) -0.0042(12)
C28 0.0367(19) 0.047(2) 0.0211(15) 0.0012(14) -0.0013(13) -0.0133(15)
C29 0.0300(17) 0.0357(17) 0.0225(15) 0.0005(13) 0.0037(12) -0.0092(13)
C30 0.0290(16) 0.0127(13) 0.0167(13) 0.0034(10) 0.0035(11) 0.0027(11)
C31 0.0302(16) 0.0223(14) 0.0178(14) 0.0076(11) 0.0023(11) 0.0052(12)
C32 0.0320(18) 0.0279(17) 0.0404(18) 0.0034(14) -0.0048(14) 0.0075(14)
C33 0.035(2) 0.047(2) 0.061(2) 0.0045(18) -0.0144(17) -0.0012(16)
C34 0.0303(19) 0.062(2) 0.051(2) 0.0141(19) -0.0069(16) 0.0102(18)
C35 0.039(2) 0.044(2) 0.0350(18) 0.0125(15) 0.0074(15) 0.0216(16)
C36 0.0371(18) 0.0268(16) 0.0266(16) 0.0081(13) 0.0065(13) 0.0095(14)
C37 0.0344(17) 0.0136(13) 0.0237(15) 0.0048(11) 0.0105(12) 0.0072(12)
C38 0.0424(19) 0.0252(16) 0.0287(16) 0.0103(13) 0.0111(14) 0.0116(14)
C39 0.061(2) 0.0297(18) 0.0345(18) 0.0145(14) 0.0205(17) 0.0183(17)
C40 0.062(2) 0.0201(17) 0.050(2) 0.0126(15) 0.0325(19) 0.0066(16)
C41 0.048(2) 0.0236(17) 0.059(2) -0.0013(16) 0.0222(17) -0.0074(15)
C42 0.046(2) 0.0182(15) 0.0337(17) 0.0009(13) 0.0122(14) -0.0052(14)
C43 0.0267(16) 0.0174(14) 0.0227(14) -0.0018(11) 0.0077(12) 0.0012(12)
C44 0.0355(17) 0.0240(15) 0.0248(15) -0.0064(12) 0.0057(13) 0.0005(13)
C45 0.063(2) 0.0291(17) 0.0247(16) 0.0039(13) 0.0212(15) 0.0051(16)
C46 0.0274(17) 0.0303(17) 0.049(2) -0.0122(15) 0.0120(14) -0.0036(13)
C47 0.0167(13) 0.0192(14) 0.0137(12) 0.0012(10) -0.0014(10) 0.0035(11)
C48 0.0154(13) 0.0154(13) 0.0178(13) -0.0007(10) 0.0006(10) -0.0005(11)
C49 0.0215(15) 0.0209(14) 0.0175(13) -0.0023(11) -0.0010(11) 0.0009(11)
C50 0.0176(14) 0.0195(14) 0.0171(13) 0.0003(10) 0.0006(10) 0.0042(11)
C51 0.0206(15) 0.0173(14) 0.0182(13) 0.0042(11) 0.0003(11) 0.0015(11)
C52 0.0179(14) 0.0152(13) 0.0173(13) 0.0003(10) 0.0006(10) 0.0022(11)
C53 0.0225(15) 0.0166(13) 0.0157(13) -0.0005(10) -0.0019(11) 0.0002(11)
C54 0.0211(15) 0.0151(13) 0.0194(13) -0.0047(11) 0.0001(11) 0.0008(11)
C55 0.0268(16) 0.0264(15) 0.0208(14) -0.0030(12) -0.0014(12) -0.0008(12)
C56 0.0216(16) 0.0383(18) 0.0271(16) -0.0093(13) -0.0049(12) 0.0015(13)
C57 0.0274(17) 0.0283(17) 0.0339(17) -0.0107(13) 0.0024(13) -0.0091(13)
C58 0.0372(19) 0.0229(16) 0.0352(17) 0.0011(13) 0.0005(14) -0.0080(13)
C59 0.0258(16) 0.0214(15) 0.0303(16) -0.0006(12) -0.0021(12) -0.0008(12)
C60 0.0254(15) 0.0149(13) 0.0176(13) 0.0028(10) 0.0021(11) 0.0013(11)
C61 0.0268(16) 0.0179(14) 0.0245(15) 0.0022(11) 0.0003(12) 0.0008(12)
C62 0.0259(16) 0.0272(16) 0.0297(16) 0.0089(13) 0.0010(12) 0.0020(13)
C63 0.0299(17) 0.0262(16) 0.0303(16) 0.0042(13) 0.0112(13) 0.0061(13)
C64 0.0432(19) 0.0200(15) 0.0261(16) -0.0035(12) 0.0083(14) -0.0014(13)
C65 0.0252(16) 0.0200(14) 0.0257(15) -0.0008(12) 0.0012(12) -0.0015(12)
C66 0.0247(15) 0.0186(14) 0.0142(13) 0.0022(10) -0.0006(11) -0.0037(11)
C67 0.0216(15) 0.0185(14) 0.0196(14) 0.0008(11) 0.0003(11) -0.0046(11)
C68 0.0297(16) 0.0188(14) 0.0234(14) -0.0007(11) 0.0036(12) -0.0032(12)
C69 0.0352(18) 0.0248(16) 0.0244(15) 0.0060(12) 0.0031(13) -0.0081(13)
C70 0.0389(18) 0.0166(15) 0.0323(16) 0.0026(12) -0.0013(14) -0.0034(13)
C71 0.0393(18) 0.0217(15) 0.0264(16) -0.0018(12) 0.0033(13) 0.0033(13)
C72 0.0277(16) 0.0227(15) 0.0196(14) 0.0035(11) 0.0024(11) -0.0015(12)
C73 0.0234(15) 0.0234(15) 0.0193(14) 0.0064(11) -0.0003(11) -0.0014(12)
C74 0.0249(17) 0.0248(16) 0.0467(19) 0.0059(14) 0.0024(14) 0.0001(13)
C75 0.0314(19) 0.0309(18) 0.067(2) 0.0080(17) 0.0068(16) 0.0066(15)
C76 0.0217(18) 0.048(2) 0.064(2) 0.0245(19) -0.0015(16) 0.0015(16)
C77 0.0255(18) 0.062(2) 0.0312(17) 0.0115(16) -0.0037(14) -0.0107(16)
C78 0.0282(17) 0.0385(18) 0.0237(15) 0.0015(13) 0.0016(12) -0.0054(14)
C79 0.0254(15) 0.0230(14) 0.0149(13) 0.0004(11) -0.0021(11) 0.0033(12)
C80 0.0387(19) 0.0414(19) 0.0214(15) 0.0025(13) -0.0014(13) 0.0158(15)
C81 0.0365(18) 0.0376(18) 0.0193(14) 0.0046(13) 0.0010(12) 0.0019(14)
C82 0.0436(19) 0.0350(18) 0.0201(15) 0.0026(13) -0.0088(13) -0.0015(14)
C83 0.0269(16) 0.0191(15) 0.0313(16) -0.0006(12) 0.0002(12) -0.0004(12)
C84 0.0356(19) 0.0290(17) 0.0401(18) 0.0003(14) -0.0045(14) -0.0068(14)
C85 0.0241(17) 0.046(2) 0.0400(19) 0.0053(15) -0.0052(14) -0.0048(15)
C86 0.0264(17) 0.0363(19) 0.0446(19) 0.0008(15) -0.0015(14) 0.0090(14)
C87 0.0270(17) 0.0250(15) 0.0326(17) -0.0029(13) -0.0014(13) 0.0047(13)
C88 0.0184(15) 0.0253(16) 0.0210(14) 0.0021(12) 0.0004(11) 0.0010(12)
C89 0.0231(16) 0.0169(14) 0.0394(17) 0.0046(12) -0.0023(13) 0.0003(12)
C90 0.0379(18) 0.0182(15) 0.0352(17) 0.0052(13) -0.0064(14) 0.0013(13)
C91 0.047(2) 0.0234(16) 0.049(2) 0.0002(15) -0.0176(17) -0.0028(15)
C92 0.038(2) 0.0213(17) 0.068(2) 0.0116(17) -0.0130(18) -0.0073(14)
C93 0.0284(18) 0.0314(18) 0.059(2) 0.0126(17) 0.0064(15) 0.0003(14)
C94 0.0273(17) 0.0225(16) 0.0482(19) 0.0024(14) 0.0023(14) 0.0050(13)
C95 0.062(2) 0.0318(18) 0.0327(18) 0.0012(14) 0.0000(16) 0.0005(16)
C96 0.052(2) 0.048(2) 0.053(2) -0.0105(18) 0.0177(18) 0.0000(18)

loop_
_atom_type_symbol
_atom_type_description
_atom_type_scat_dispersion_real
_atom_type_scat_dispersion_imag
_atom_type_scat_source
C C 0.0033 0.0016 'International Tables Vol C Tables 4.2.6.8 and 6.1.1.4'
N N 0.0061 0.0033 'International Tables Vol C Tables 4.2.6.8 and 6.1.1.4'
Fe Fe 0.3463 0.8444 'International Tables Vol C Tables 4.2.6.8 and 6.1.1.4'
H H 0.0000 0.0000 'International Tables Vol C Tables 4.2.6.8 and 6.1.1.4'

loop_
_geom_angle_atom_site_label_1
_geom_angle_atom_site_label_2
_geom_angle_atom_site_label_3
_geom_angle
N5 Fe1 N4 108.15(8)
N5 Fe1 N2 113.68(8)
N4 Fe1 N2 121.83(8)
N5 Fe1 N1 128.38(8)
N4 Fe1 N1 114.85(8)
N2 Fe1 N1 64.96(7)
N5 Fe1 C1 123.00(8)
N4 Fe1 C1 128.57(8)
N2 Fe1 C1 32.72(7)
N1 Fe1 C1 32.78(7)
C1 N1 C11 123.9(2)
C1 N1 Fe1 89.94(14)
C11 N1 Fe1 142.03(16)
C1 N2 C47 120.9(2)
C1 N2 Fe1 90.97(14)
C47 N2 Fe1 148.05(16)
C2 N3 C1 135.1(2)
C87 N4 C83 117.7(2)
C87 N4 Fe1 119.46(18)
C83 N4 Fe1 122.83(18)
C88 N5 Fe1 170.6(2)
C88 N6 C89 128.2(2)
N2 C1 N1 112.3(2)
N2 C1 N3 118.9(2)
N1 C1 N3 128.5(2)
N2 C1 Fe1 56.31(12)
N1 C1 Fe1 57.29(12)
N3 C1 Fe1 172.51(17)
N3 C2 C7 124.4(2)
N3 C2 C3 114.1(2)
C7 C2 C3 121.5(2)
C5 C3 C4 107.8(2)
C5 C3 C6 106.1(2)
C4 C3 C6 109.6(2)
C5 C3 C2 110.3(2)
C4 C3 C2 114.8(2)
C6 C3 C2 107.9(2)
C10 C7 C8 105.7(2)
C10 C7 C2 111.7(2)
C8 C7 C2 114.9(2)
C10 C7 C9 108.3(2)
C8 C7 C9 109.1(2)
C2 C7 C9 106.9(2)
C16 C11 C12 117.8(2)
C16 C11 N1 119.2(2)
C12 C11 N1 122.7(2)
C13 C12 C11 119.8(2)
C13 C12 C17 119.5(2)
C11 C12 C17 120.3(2)
C14 C13 C12 122.5(2)
C15 C14 C13 116.1(2)
C15 C14 C43 120.8(2)
C13 C14 C43 122.9(2)
C14 C15 C16 124.1(2)
C15 C16 C11 118.8(2)
C15 C16 C30 118.5(2)
C11 C16 C30 122.4(2)
C12 C17 C24 109.84(19)
C12 C17 C18 116.0(2)
C24 C17 C18 113.1(2)
C23 C18 C19 117.3(2)
C23 C18 C17 122.4(2)
C19 C18 C17 119.9(2)
C20 C19 C18 121.1(3)
C21 C20 C19 120.6(3)
C20 C21 C22 119.2(3)
C21 C22 C23 120.3(3)
C18 C23 C22 121.4(3)
C29 C24 C25 117.1(2)
C29 C24 C17 123.0(2)
C25 C24 C17 119.9(2)
C26 C25 C24 122.0(3)
C27 C26 C25 120.3(3)
C28 C27 C26 118.8(3)
C27 C28 C29 120.8(3)
C24 C29 C28 121.0(3)
C37 C30 C16 110.5(2)
C37 C30 C31 113.0(2)
C16 C30 C31 110.8(2)
C32 C31 C36 117.8(3)
C32 C31 C30 123.1(2)
C36 C31 C30 119.0(2)
C33 C32 C31 120.9(3)
C34 C33 C32 120.5(3)
C35 C34 C33 119.4(3)
C34 C35 C36 120.5(3)
C35 C36 C31 121.0(3)
C42 C37 C38 117.7(3)
C42 C37 C30 119.8(2)
C38 C37 C30 122.1(3)
C39 C38 C37 120.9(3)
C40 C39 C38 120.4(3)
C39 C40 C41 119.7(3)
C40 C41 C42 119.9(3)
C41 C42 C37 121.4(3)
C44 C43 C14 111.9(2)
C44 C43 C46 110.2(2)
C14 C43 C46 107.4(2)
C44 C43 C45 107.3(2)
C14 C43 C45 111.8(2)
C46 C43 C45 108.3(2)
C48 C47 N2 120.8(2)
C48 C47 C52 118.2(2)
N2 C47 C52 120.6(2)
C47 C48 C49 119.6(2)
C47 C48 C53 120.8(2)
C49 C48 C53 119.1(2)
C50 C49 C48 122.6(2)
C49 C50 C51 116.6(2)
C49 C50 C79 123.6(2)
C51 C50 C79 119.7(2)
C52 C51 C50 123.0(2)
C51 C52 C47 119.1(2)
C51 C52 C66 120.7(2)
C47 C52 C66 119.4(2)
C48 C53 C54 116.9(2)
C48 C53 C60 107.8(2)
C54 C53 C60 113.0(2)
C55 C54 C59 117.7(2)
C55 C54 C53 125.1(2)
C59 C54 C53 117.1(2)
C54 C55 C56 120.9(3)
C57 C56 C55 120.2(3)
C58 C57 C56 119.5(3)
C57 C58 C59 119.9(3)
C58 C59 C54 121.8(3)
C65 C60 C61 118.6(2)
C65 C60 C53 122.6(2)
C61 C60 C53 118.7(2)
C62 C61 C60 120.8(3)
C63 C62 C61 120.3(3)
C64 C63 C62 119.3(3)
C63 C64 C65 120.6(3)
C60 C65 C64 120.4(3)
C67 C66 C52 115.1(2)
C67 C66 C73 110.7(2)
C52 C66 C73 110.3(2)
C72 C67 C68 117.4(2)
C72 C67 C66 120.6(2)
C68 C67 C66 121.9(2)
C69 C68 C67 120.9(3)
C70 C69 C68 120.3(3)
C71 C70 C69 119.7(3)
C70 C71 C72 119.9(3)
C67 C72 C71 121.8(2)
C74 C73 C78 117.3(3)
C74 C73 C66 123.7(2)
C78 C73 C66 119.0(2)
C73 C74 C75 120.2(3)
C76 C75 C74 121.2(3)
C75 C76 C77 119.2(3)
C78 C77 C76 119.7(3)
C77 C78 C73 122.3(3)
C50 C79 C81 109.4(2)
C50 C79 C80 109.0(2)
C81 C79 C80 109.7(2)
C50 C79 C82 112.0(2)
C81 C79 C82 108.1(2)
C80 C79 C82 108.6(2)
N4 C83 C84 123.1(3)
C83 C84 C85 118.4(3)
C86 C85 C84 118.9(3)
C87 C86 C85 119.3(3)
N4 C87 C86 122.5(3)
N5 C88 N6 172.4(3)
C94 C89 C90 121.0(3)
C94 C89 N6 121.7(3)
C90 C89 N6 117.2(3)
C91 C90 C89 118.2(3)
C91 C90 C95 121.5(3)
C89 C90 C95 120.3(3)
C92 C91 C90 121.8(3)
C93 C92 C91 119.2(3)
C92 C93 C94 122.1(3)
C89 C94 C93 117.7(3)
C89 C94 C96 120.9(3)
C93 C94 C96 121.4(3)

loop_
_geom_bond_atom_site_label_1
_geom_bond_atom_site_label_2
_geom_bond_distance
Fe1 N5 1.964(2)
Fe1 N4 2.061(2)
Fe1 N2 2.074(2)
Fe1 N1 2.097(2)
Fe1 C1 2.492(2)
N1 C1 1.349(3)
N1 C11 1.420(3)
N2 C1 1.347(3)
N2 C47 1.427(3)
N3 C2 1.280(3)
N3 C1 1.382(3)
N4 C87 1.336(3)
N4 C83 1.347(3)
N5 C88 1.183(3)
N6 C88 1.259(3)
N6 C89 1.418(3)
C2 C7 1.545(4)
C2 C3 1.555(3)
C3 C5 1.524(4)
C3 C4 1.534(4)
C3 C6 1.551(4)
C7 C10 1.530(4)
C7 C8 1.542(3)
C7 C9 1.549(3)
C11 C16 1.414(3)
C11 C12 1.417(3)
C12 C13 1.398(3)
C12 C17 1.522(3)
C13 C14 1.392(3)
C14 C15 1.380(3)
C14 C43 1.531(3)
C15 C16 1.392(3)
C16 C30 1.526(3)
C17 C24 1.529(3)
C17 C18 1.532(3)
C18 C23 1.390(4)
C18 C19 1.400(3)
C19 C20 1.388(4)
C20 C21 1.374(4)
C21 C22 1.384(4)
C22 C23 1.389(4)
C24 C29 1.385(4)
C24 C25 1.388(3)
C25 C26 1.388(4)
C26 C27 1.374(4)
C27 C28 1.376(4)
C28 C29 1.397(4)
C30 C37 1.522(3)
C30 C31 1.530(4)
C31 C32 1.385(4)
C31 C36 1.395(4)
C32 C33 1.386(4)
C33 C34 1.374(4)
C34 C35 1.375(5)
C35 C36 1.380(4)
C37 C42 1.387(4)
C37 C38 1.392(4)
C38 C39 1.389(4)
C39 C40 1.368(5)
C40 C41 1.384(5)
C41 C42 1.384(4)
C43 C44 1.531(3)
C43 C46 1.534(4)
C43 C45 1.541(4)
C47 C48 1.401(3)
C47 C52 1.426(3)
C48 C49 1.401(3)
C48 C53 1.520(3)
C49 C50 1.383(3)
C50 C51 1.399(3)
C50 C79 1.531(3)
C51 C52 1.381(3)
C52 C66 1.532(3)
C53 C54 1.525(3)
C53 C60 1.532(3)
C54 C55 1.387(3)
C54 C59 1.388(3)
C55 C56 1.391(4)
C56 C57 1.382(4)
C57 C58 1.378(4)
C58 C59 1.379(4)
C60 C65 1.386(3)
C60 C61 1.392(3)
C61 C62 1.382(4)
C62 C63 1.383(4)
C63 C64 1.379(4)
C64 C65 1.388(4)
C66 C67 1.528(3)
C66 C73 1.533(3)
C67 C72 1.384(3)
C67 C68 1.395(3)
C68 C69 1.395(4)
C69 C70 1.375(4)
C70 C71 1.372(4)
C71 C72 1.391(4)
C73 C74 1.386(4)
C73 C78 1.398(4)
C74 C75 1.392(4)
C75 C76 1.374(4)
C76 C77 1.377(4)
C77 C78 1.373(4)
C79 C81 1.535(4)
C79 C80 1.535(4)
C79 C82 1.538(4)
C83 C84 1.374(4)
C84 C85 1.379(4)
C85 C86 1.379(4)
C86 C87 1.373(4)
C89 C94 1.397(4)
C89 C90 1.402(4)
C90 C91 1.386(4)
C90 C95 1.503(4)
C91 C92 1.376(4)
C92 C93 1.365(4)
C93 C94 1.400(4)
C94 C96 1.503(4)

loop_
_geom_torsion_atom_site_label_1
_geom_torsion_atom_site_label_2
_geom_torsion_atom_site_label_3
_geom_torsion_atom_site_label_4
_geom_torsion
C47 N2 C1 N1 169.7(2)
Fe1 N2 C1 N1 -12.57(19)
C47 N2 C1 N3 -4.5(3)
Fe1 N2 C1 N3 173.28(19)
C47 N2 C1 Fe1 -177.8(2)
C11 N1 C1 N2 174.0(2)
Fe1 N1 C1 N2 12.43(19)
C11 N1 C1 N3 -12.5(4)
Fe1 N1 C1 N3 -174.1(2)
C11 N1 C1 Fe1 161.6(2)
C2 N3 C1 N2 -96.8(3)
C2 N3 C1 N1 90.1(4)
C1 N3 C2 C7 -17.3(4)
C1 N3 C2 C3 162.6(3)
N3 C2 C3 C5 12.5(3)
C7 C2 C3 C5 -167.6(2)
N3 C2 C3 C4 134.5(2)
C7 C2 C3 C4 -45.6(3)
N3 C2 C3 C6 -102.9(3)
C7 C2 C3 C6 77.0(3)
N3 C2 C7 C10 26.0(3)
C3 C2 C7 C10 -153.9(2)
N3 C2 C7 C8 146.4(2)
C3 C2 C7 C8 -33.5(3)
N3 C2 C7 C9 -92.4(3)
C3 C2 C7 C9 87.8(3)
C1 N1 C11 C16 -123.5(2)
Fe1 N1 C11 C16 25.6(4)
C1 N1 C11 C12 63.0(3)
Fe1 N1 C11 C12 -147.9(2)
C16 C11 C12 C13 8.4(3)
N1 C11 C12 C13 -178.0(2)
C16 C11 C12 C17 -163.5(2)
N1 C11 C12 C17 10.1(3)
C11 C12 C13 C14 -0.9(4)
C17 C12 C13 C14 171.0(2)
C12 C13 C14 C15 -5.1(4)
C12 C13 C14 C43 170.5(2)
C13 C14 C15 C16 3.6(4)
C43 C14 C15 C16 -172.0(2)
C14 C15 C16 C11 3.9(4)
C14 C15 C16 C30 -171.3(2)
C12 C11 C16 C15 -9.8(3)
N1 C11 C16 C15 176.5(2)
C12 C11 C16 C30 165.1(2)
N1 C11 C16 C30 -8.6(3)
C13 C12 C17 C24 -89.1(3)
C11 C12 C17 C24 82.8(3)
C13 C12 C17 C18 40.7(3)
C11 C12 C17 C18 -147.3(2)
C12 C17 C18 C23 28.6(3)
C24 C17 C18 C23 156.9(2)
C12 C17 C18 C19 -159.0(2)
C24 C17 C18 C19 -30.8(3)
C23 C18 C19 C20 1.7(4)
C17 C18 C19 C20 -171.0(2)
C18 C19 C20 C21 -0.2(4)
C19 C20 C21 C22 -1.5(4)
C20 C21 C22 C23 1.7(4)
C19 C18 C23 C22 -1.5(4)
C17 C18 C23 C22 171.1(2)
C21 C22 C23 C18 -0.2(4)
C12 C17 C24 C29 41.0(3)
C18 C17 C24 C29 -90.4(3)
C12 C17 C24 C25 -139.5(2)
C18 C17 C24 C25 89.1(3)
C29 C24 C25 C26 -0.5(4)
C17 C24 C25 C26 -180.0(2)
C24 C25 C26 C27 0.8(4)
C25 C26 C27 C28 -0.5(4)
C26 C27 C28 C29 -0.1(4)
C25 C24 C29 C28 -0.1(4)
C17 C24 C29 C28 179.3(2)
C27 C28 C29 C24 0.4(5)
C15 C16 C30 C37 -26.9(3)
C11 C16 C30 C37 158.2(2)
C15 C16 C30 C31 99.2(3)
C11 C16 C30 C31 -75.8(3)
C37 C30 C31 C32 114.1(3)
C16 C30 C31 C32 -10.5(3)
C37 C30 C31 C36 -64.4(3)
C16 C30 C31 C36 171.0(2)
C36 C31 C32 C33 -0.6(4)
C30 C31 C32 C33 -179.1(3)
C31 C32 C33 C34 0.7(5)
C32 C33 C34 C35 -0.5(5)
C33 C34 C35 C36 0.1(5)
C34 C35 C36 C31 0.0(4)
C32 C31 C36 C35 0.2(4)
C30 C31 C36 C35 178.8(2)
C16 C30 C37 C42 -77.4(3)
C31 C30 C37 C42 157.8(2)
C16 C30 C37 C38 95.3(3)
C31 C30 C37 C38 -29.6(3)
C42 C37 C38 C39 0.8(4)
C30 C37 C38 C39 -172.0(2)
C37 C38 C39 C40 -1.0(4)
C38 C39 C40 C41 1.2(5)
C39 C40 C41 C42 -1.2(5)
C40 C41 C42 C37 0.9(4)
C38 C37 C42 C41 -0.7(4)
C30 C37 C42 C41 172.2(2)
C15 C14 C43 C44 -151.6(2)
C13 C14 C43 C44 33.1(3)
C15 C14 C43 C46 87.4(3)
C13 C14 C43 C46 -88.0(3)
C15 C14 C43 C45 -31.2(3)
C13 C14 C43 C45 153.4(2)
C1 N2 C47 C48 114.3(3)
Fe1 N2 C47 C48 -61.5(4)
C1 N2 C47 C52 -72.7(3)
Fe1 N2 C47 C52 111.5(3)
N2 C47 C48 C49 -179.5(2)
C52 C47 C48 C49 7.4(4)
N2 C47 C48 C53 9.0(4)
C52 C47 C48 C53 -164.2(2)
C47 C48 C49 C50 1.2(4)
C53 C48 C49 C50 172.9(2)
C48 C49 C50 C51 -6.6(4)
C48 C49 C50 C79 177.2(2)
C49 C50 C51 C52 3.4(4)
C79 C50 C51 C52 179.8(2)
C50 C51 C52 C47 4.9(4)
C50 C51 C52 C66 -165.1(2)
C48 C47 C52 C51 -10.3(4)
N2 C47 C52 C51 176.5(2)
C48 C47 C52 C66 159.9(2)
N2 C47 C52 C66 -13.3(3)
C47 C48 C53 C54 -118.9(2)
C49 C48 C53 C54 69.5(3)
C47 C48 C53 C60 112.7(2)
C49 C48 C53 C60 -58.9(3)
C48 C53 C54 C55 -14.0(3)
C60 C53 C54 C55 111.9(3)
C48 C53 C54 C59 162.6(2)
C60 C53 C54 C59 -71.5(3)
C59 C54 C55 C56 -2.1(4)
C53 C54 C55 C56 174.6(2)
C54 C55 C56 C57 -0.1(4)
C55 C56 C57 C58 2.2(4)
C56 C57 C58 C59 -2.0(4)
C57 C58 C59 C54 -0.2(4)
C55 C54 C59 C58 2.2(4)
C53 C54 C59 C58 -174.7(2)
C48 C53 C60 C65 100.7(3)
C54 C53 C60 C65 -29.9(3)
C48 C53 C60 C61 -76.4(3)
C54 C53 C60 C61 153.0(2)
C65 C60 C61 C62 0.9(4)
C53 C60 C61 C62 178.1(2)
C60 C61 C62 C63 0.6(4)
C61 C62 C63 C64 -1.2(4)
C62 C63 C64 C65 0.4(4)
C61 C60 C65 C64 -1.8(4)
C53 C60 C65 C64 -178.9(2)
C63 C64 C65 C60 1.2(4)
C51 C52 C66 C67 -31.1(3)
C47 C52 C66 C67 158.9(2)
C51 C52 C66 C73 95.0(3)
C47 C52 C66 C73 -75.0(3)
C52 C66 C67 C72 -99.9(3)
C73 C66 C67 C72 134.2(2)
C52 C66 C67 C68 81.9(3)
C73 C66 C67 C68 -44.0(3)
C72 C67 C68 C69 -0.4(4)
C66 C67 C68 C69 177.9(2)
C67 C68 C69 C70 0.5(4)
C68 C69 C70 C71 -0.5(4)
C69 C70 C71 C72 0.4(4)
C68 C67 C72 C71 0.3(4)
C66 C67 C72 C71 -178.0(2)
C70 C71 C72 C67 -0.2(4)
C67 C66 C73 C74 128.7(3)
C52 C66 C73 C74 0.2(3)
C67 C66 C73 C78 -51.3(3)
C52 C66 C73 C78 -179.9(2)
C78 C73 C74 C75 -0.7(4)
C66 C73 C74 C75 179.3(2)
C73 C74 C75 C76 -0.1(5)
C74 C75 C76 C77 0.3(5)
C75 C76 C77 C78 0.2(5)
C76 C77 C78 C73 -1.0(4)
C74 C73 C78 C77 1.2(4)
C66 C73 C78 C77 -178.8(2)
C49 C50 C79 C81 117.6(3)
C51 C50 C79 C81 -58.5(3)
C49 C50 C79 C80 -122.4(3)
C51 C50 C79 C80 61.5(3)
C49 C50 C79 C82 -2.2(3)
C51 C50 C79 C82 -178.4(2)
C87 N4 C83 C84 -1.0(4)
Fe1 N4 C83 C84 179.8(2)
N4 C83 C84 C85 0.7(4)
C83 C84 C85 C86 0.2(4)
C84 C85 C86 C87 -0.8(4)
C83 N4 C87 C86 0.3(4)
Fe1 N4 C87 C86 179.6(2)
C85 C86 C87 N4 0.6(4)
C88 N6 C89 C94 55.8(4)
C88 N6 C89 C90 -127.8(3)
C94 C89 C90 C91 -2.4(4)
N6 C89 C90 C91 -178.9(2)
C94 C89 C90 C95 179.1(3)
N6 C89 C90 C95 2.6(4)
C89 C90 C91 C92 1.6(4)
C95 C90 C91 C92 -179.9(3)
C90 C91 C92 C93 -0.1(5)
C91 C92 C93 C94 -0.6(5)
C90 C89 C94 C93 1.7(4)
N6 C89 C94 C93 178.0(2)
C90 C89 C94 C96 -178.5(3)
N6 C89 C94 C96 -2.2(4)
C92 C93 C94 C89 -0.2(4)
C92 C93 C94 C96 -180.0(3)
